data_7022930
loop_
_publ_author_name
'Ma, Ming-Li'
'Ji, Can'
'Zang, Shuang-Quan'

_publ_section_title
;
 Syntheses, structures, tunable emission and white light emitting Eu3+ and
 Tb3+ doped lanthanide metal-organic framework materials.
;
_journal_issue 29
_journal_name_full 'Dalton transactions (Cambridge, England : 2003)'
_journal_page_first 10579
_journal_page_last 10586
_journal_paper_doi 10.1039/c3dt50315a
_journal_volume 42
_journal_year 2013
_chemical_formula_moiety '2(C17 H8 O9 Sm), 2(C2 H8 N), 4(H O0.50), H2 O'
_chemical_formula_sum 'C38 H38 N2 O21 Sm2'
_chemical_formula_weight 1159.40
_chemical_name_systematic
;

?

;
_space_group_IT_number 20
_symmetry_cell_setting orthorhombic
_symmetry_space_group_name_Hall 'C 2c 2'
_symmetry_space_group_name_H-M 'C 2 2 21'
_atom_sites_solution_hydrogens geom
_atom_sites_solution_primary direct
_atom_sites_solution_secondary difmap
_audit_creation_method SHELXL-97
_cell_angle_alpha 90.00
_cell_angle_beta 90.00
_cell_angle_gamma 90.00
_cell_formula_units_Z 4
_cell_length_a 14.6026(4)
_cell_length_b 16.6301(4)
_cell_length_c 16.6617(5)
_cell_measurement_reflns_used 1936
_cell_measurement_temperature 296(2)
_cell_measurement_theta_max 28.9366
_cell_measurement_theta_min 3.0400
_cell_volume 4046.17(19)
_computing_cell_refinement 'Bruker FRAMBO'
_computing_data_collection 'Bruker FRAMBO'
_computing_data_reduction 'Bruker SAINT'
_computing_molecular_graphics 'Bruker SHELXTL'
_computing_publication_material 'Bruker SHELXTL'
_computing_structure_refinement 'SHELXL-97 (Sheldrick, 1997)'
_computing_structure_solution 'SHELXS-97 (Sheldrick, 1990)'
_diffrn_ambient_temperature 296(2)
_diffrn_measured_fraction_theta_full 0.996
_diffrn_measured_fraction_theta_max 0.996
_diffrn_measurement_device_type 'multiwire proportional'
_diffrn_measurement_method 'phi and omega scans'
_diffrn_radiation_monochromator graphite
_diffrn_radiation_source 'fine-focus sealed tube'
_diffrn_radiation_type MoK\a
_diffrn_radiation_wavelength 0.71073
_diffrn_reflns_av_R_equivalents 0.0353
_diffrn_reflns_av_unetI/netI 0.0719
_diffrn_reflns_limit_h_max 17
_diffrn_reflns_limit_h_min -13
_diffrn_reflns_limit_k_max 19
_diffrn_reflns_limit_k_min -17
_diffrn_reflns_limit_l_max 9
_diffrn_reflns_limit_l_min -19
_diffrn_reflns_number 5102
_diffrn_reflns_theta_full 25.00
_diffrn_reflns_theta_max 25.00
_diffrn_reflns_theta_min 3.46
_exptl_absorpt_coefficient_mu 2.964
_exptl_absorpt_correction_T_max 0.6028
_exptl_absorpt_correction_T_min 0.5749
_exptl_absorpt_correction_type multi-scan
_exptl_absorpt_process_details 'SADABS (Bruker, 2005)'
_exptl_crystal_colour colourless
_exptl_crystal_density_diffrn 1.903
_exptl_crystal_density_method 'not measured'
_exptl_crystal_description prism
_exptl_crystal_F_000 2288
_exptl_crystal_size_max 0.21
_exptl_crystal_size_mid 0.20
_exptl_crystal_size_min 0.19
_refine_diff_density_max 1.604
_refine_diff_density_min -1.575
_refine_diff_density_rms 0.191
_refine_ls_abs_structure_details 'Flack H D (1983), Acta Cryst. A39, 876-881'
_refine_ls_abs_structure_Flack 0.00(4)
_refine_ls_extinction_method none
_refine_ls_goodness_of_fit_ref 1.096
_refine_ls_hydrogen_treatment constr
_refine_ls_matrix_type full
_refine_ls_number_parameters 278
_refine_ls_number_reflns 3463
_refine_ls_number_restraints 330
_refine_ls_restrained_S_all 1.086
_refine_ls_R_factor_all 0.0624
_refine_ls_R_factor_gt 0.0567
_refine_ls_shift/su_max 0.000
_refine_ls_shift/su_mean 0.000
_refine_ls_structure_factor_coef Fsqd
_refine_ls_weighting_details 'calc w=1/[\s^2^(Fo^2^)+(0.0535P)^2^+59.2873P] where P=(Fo^2^+2Fc^2^)/3'
_refine_ls_weighting_scheme calc
_refine_ls_wR_factor_gt 0.1326
_refine_ls_wR_factor_ref 0.1360
_reflns_number_gt 3145
_reflns_number_total 3463
_reflns_threshold_expression >2sigma(I)
_cod_data_source_file c3dt50315a.txt
_cod_data_source_block a4
_cod_depositor_comments
;
The following automatic conversions were performed:

'_symmetry_cell_setting' value 'Orthorhombic' changed to
'orthorhombic' according to
/home/saulius/struct/CIF-dictionaries/cif_core.dic dictionary named
'cif_core.dic' version 2.4.2 from 2011-04-26.

Automatic conversion script
Id: cif_fix_values 1891 2012-01-12 08:04:46Z andrius 
;
_cod_original_sg_symbol_H-M C222(1)
_cod_database_code 7022930

loop_
_symmetry_equiv_pos_as_xyz
'x, y, z'
'-x, -y, z+1/2'
'x, -y, -z'
'-x, y, -z+1/2'
'x+1/2, y+1/2, z'
'-x+1/2, -y+1/2, z+1/2'
'x+1/2, -y+1/2, -z'
'-x+1/2, y+1/2, -z+1/2'

loop_
_atom_site_label
_atom_site_type_symbol
_atom_site_fract_x
_atom_site_fract_y
_atom_site_fract_z
_atom_site_U_iso_or_equiv
_atom_site_adp_type
_atom_site_occupancy
_atom_site_symmetry_multiplicity
_atom_site_calc_flag
_atom_site_refinement_flags
_atom_site_disorder_assembly
_atom_site_disorder_group
Sm1 Sm 0.5000 0.16801(5) 0.7500 0.0209(2) Uani 1 2 d SU . .
Sm2 Sm 0.66213(5) 0.0000 0.5000 0.0210(2) Uani 1 2 d SU . .
O1 O 0.6316(6) -0.0343(5) 0.6362(5) 0.0260(18) Uani 1 1 d U . .
O2 O 0.6045(8) 0.0657(6) 0.7218(5) 0.050(3) Uani 1 1 d U . .
O3 O 0.8554(7) -0.2514(6) 0.7253(6) 0.048(3) Uani 1 1 d U . .
O4 O 0.9335(9) -0.2200(7) 0.8335(7) 0.067(4) Uani 1 1 d U . .
O5 O 0.7338(10) -0.0298(8) 0.9870(10) 0.069(3) Uani 0.50 1 d PU A -1
C5' C 0.7338(10) -0.0298(8) 0.9870(10) 0.069(3) Uani 0.50 1 d PU A -1
H5'A H 0.7799 -0.0506 1.0074 0.082 Uiso 0.50 1 d PR A -1
H5'B H 0.6823 -0.0547 1.0127 0.082 Uiso 0.50 1 d PR A -1
O6 O 0.5541(8) 0.0960(7) 0.5235(6) 0.057(3) Uani 1 1 d U . .
O7 O 0.4553(6) 0.1446(5) 0.6151(5) 0.0289(19) Uani 1 1 d U . .
O8 O 0.2742(10) 0.4265(8) 0.4155(8) 0.076(4) Uani 1 1 d U . .
O9 O 0.2686(10) 0.3848(8) 0.5358(8) 0.068(3) Uani 1 1 d U . .
O10 O 0.4637(9) 0.2316(8) 0.2622(11) 0.071(3) Uani 0.50 1 d PU B -1
C10' C 0.4637(9) 0.2316(8) 0.2622(11) 0.071(3) Uani 0.50 1 d PU B -1
H10A H 0.4360 0.2777 0.2374 0.085 Uiso 0.50 1 d PR B -1
H10B H 0.4362 0.1851 0.2381 0.085 Uiso 0.50 1 d PR B -1
O1W O 0.4557(15) 0.4314(13) 0.6243(16) 0.163(8) Uani 1 1 d U . .
H1WB H 0.4876 0.3901 0.6355 0.244 Uiso 1 1 d R . .
H1WA H 0.4065 0.4203 0.5994 0.244 Uiso 1 1 d R . .
O2W O 0.518(4) 0.5000 0.5000 0.151 Uani 0.50 2 d SPU . .
H2WC H 0.4968 0.4995 0.5412 0.226 Uiso 0.50 1 d PR . .
O3W O 0.5000 0.531(3) 0.7500 0.141 Uani 0.50 2 d SPU . .
H3WA H 0.4845 0.5029 0.7094 0.212 Uiso 0.50 1 d PR . .
N1 N 0.7084(16) 0.7096(13) 0.6414(14) 0.144 Uani 1 1 d DU . .
H1A H 0.6904 0.7351 0.6789 0.173 Uiso 1 1 d R . .
H1B H 0.7695 0.7162 0.6383 0.173 Uiso 1 1 d R . .
C1 C 0.6361(8) -0.0025(9) 0.7035(6) 0.028(2) Uani 1 1 d U . .
C2 C 0.8695(11) -0.2053(8) 0.7871(8) 0.034(3) Uani 1 1 d U . .
C3 C 0.6863(9) -0.0459(7) 0.7680(7) 0.028(3) Uani 1 1 d U . .
C4 C 0.7461(9) -0.1088(7) 0.7491(11) 0.033(2) Uani 1 1 d U . .
H4 H 0.7499 -0.1276 0.6966 0.039 Uiso 1 1 calc R . .
C5 C 0.7990(10) -0.1426(8) 0.8075(8) 0.034(3) Uani 1 1 d U . .
C6 C 0.7877(13) -0.1198(11) 0.8879(9) 0.059(5) Uani 1 1 d U A .
H6 H 0.8191 -0.1429 0.9242 0.071 Uiso 1 1 d R . .
C7 C 0.7269(15) -0.0612(11) 0.9084(10) 0.070(5) Uani 1 1 d U . .
C8 C 0.6812(13) -0.0183(10) 0.8468(9) 0.059(5) Uani 1 1 d U A .
H8 H 0.6481 0.0278 0.8589 0.071 Uiso 1 1 calc R . .
C9 C 0.4899(11) 0.1426(7) 0.5437(7) 0.033(3) Uani 1 1 d U . .
C10 C 0.2986(11) 0.3805(10) 0.4659(10) 0.047(4) Uani 1 1 d U . .
C11 C 0.4506(8) 0.1941(7) 0.4827(7) 0.026(2) Uani 1 1 d U . .
C12 C 0.3911(8) 0.2575(7) 0.5043(10) 0.030(3) Uani 1 1 d U . .
H12 H 0.3753 0.2655 0.5578 0.036 Uiso 1 1 calc R . .
C13 C 0.3556(11) 0.3087(8) 0.4442(9) 0.040(3) Uani 1 1 d U . .
C14 C 0.3788(12) 0.2932(9) 0.3642(10) 0.051(4) Uani 1 1 d U B .
H14 H 0.3549 0.3257 0.3239 0.061 Uiso 1 1 calc R . .
C15 C 0.4359(13) 0.2313(13) 0.3438(10) 0.069(5) Uani 1 1 d U . .
C16 C 0.4760(9) 0.1871(10) 0.4033(9) 0.050(4) Uani 1 1 d U B .
H16 H 0.5182 0.1541 0.3909 0.061 Uiso 1 1 d R . .
C17 C 0.688(2) 0.6223(13) 0.6556(16) 0.148(3) Uani 1 1 d DU . .
H17A H 0.7177 0.5958 0.6251 0.222 Uiso 1 1 d R . .
H17B H 0.6241 0.6120 0.6471 0.222 Uiso 1 1 d R . .
H17C H 0.7041 0.6085 0.7097 0.222 Uiso 1 1 d R . .
C18 C 0.666(2) 0.7412(14) 0.5659(16) 0.149(3) Uani 1 1 d DU . .
H18A H 0.6588 0.7050 0.5349 0.224 Uiso 1 1 d R . .
H18B H 0.7049 0.7812 0.5424 0.224 Uiso 1 1 d R . .
H18C H 0.6171 0.7608 0.5762 0.224 Uiso 1 1 d R . .

loop_
_atom_site_aniso_label
_atom_site_aniso_U_11
_atom_site_aniso_U_22
_atom_site_aniso_U_33
_atom_site_aniso_U_23
_atom_site_aniso_U_13
_atom_site_aniso_U_12
Sm1 0.0267(4) 0.0192(4) 0.0167(4) 0.000 -0.0002(4) 0.000
Sm2 0.0248(4) 0.0203(4) 0.0180(4) 0.0003(4) 0.000 0.000
O1 0.038(5) 0.021(4) 0.019(4) -0.001(3) -0.003(4) 0.002(3)
O2 0.078(8) 0.047(5) 0.023(5) -0.009(4) -0.007(5) 0.043(5)
O3 0.045(6) 0.056(6) 0.043(6) -0.026(5) -0.012(4) 0.024(5)
O4 0.085(8) 0.067(7) 0.051(7) -0.031(6) -0.030(6) 0.049(6)
O5 0.073(4) 0.068(4) 0.065(4) -0.003(2) -0.002(2) 0.009(2)
C5' 0.073(4) 0.068(4) 0.065(4) -0.003(2) -0.002(2) 0.009(2)
O6 0.079(8) 0.060(7) 0.032(6) 0.018(5) 0.022(5) 0.048(6)
O7 0.040(5) 0.029(5) 0.017(4) -0.001(4) 0.000(3) 0.005(4)
O8 0.097(10) 0.076(8) 0.054(7) 0.020(6) 0.028(7) 0.062(7)
O9 0.070(4) 0.069(4) 0.064(4) 0.000(2) 0.002(2) 0.007(2)
O10 0.071(4) 0.076(4) 0.067(4) 0.002(2) 0.003(2) 0.006(2)
C10' 0.071(4) 0.076(4) 0.067(4) 0.002(2) 0.003(2) 0.006(2)
O1W 0.162(8) 0.163(8) 0.163(8) 0.001(2) -0.001(2) 0.000(2)
O2W 0.147 0.147 0.157 0.000 0.000 0.000
O3W 0.148 0.148 0.128 0.000 0.000 0.000
N1 0.143 0.144 0.144 -0.001 0.000 -0.001
C1 0.033(6) 0.030(5) 0.021(4) 0.004(5) 0.009(4) 0.008(5)
C2 0.054(8) 0.023(6) 0.026(6) -0.011(5) -0.016(5) 0.017(5)
C3 0.038(7) 0.026(5) 0.020(5) -0.001(4) 0.004(5) 0.007(5)
C4 0.041(6) 0.035(6) 0.022(5) 0.003(7) 0.003(6) 0.014(5)
C5 0.040(7) 0.038(7) 0.024(6) -0.012(5) -0.005(5) 0.012(5)
C6 0.076(11) 0.080(11) 0.022(6) 0.009(6) 0.004(7) 0.046(8)
C7 0.107(14) 0.070(10) 0.034(6) 0.003(6) 0.002(8) 0.063(9)
C8 0.089(12) 0.060(11) 0.030(5) 0.001(6) 0.012(7) 0.043(9)
C9 0.041(7) 0.027(6) 0.030(5) -0.009(5) -0.004(6) 0.013(5)
C10 0.041(8) 0.055(8) 0.045(7) 0.020(6) 0.009(7) 0.021(6)
C11 0.016(5) 0.036(6) 0.025(5) -0.001(5) 0.005(5) 0.003(4)
C12 0.041(7) 0.037(6) 0.013(5) 0.002(5) -0.001(6) 0.013(5)
C13 0.047(8) 0.041(7) 0.032(6) 0.013(5) -0.003(6) 0.011(5)
C14 0.063(10) 0.055(9) 0.033(6) 0.023(6) 0.005(7) 0.019(7)
C15 0.069(11) 0.100(12) 0.039(6) 0.012(8) -0.001(7) 0.051(9)
C16 0.035(9) 0.081(10) 0.036(5) -0.010(6) -0.003(6) 0.039(7)
C17 0.149(4) 0.146(2) 0.149(3) 0.001(2) 0.000(2) 0.000(2)
C18 0.149(4) 0.150(4) 0.149(3) 0.001(2) -0.001(2) 0.001(2)

loop_
_atom_type_symbol
_atom_type_description
_atom_type_scat_dispersion_real
_atom_type_scat_dispersion_imag
_atom_type_scat_source
C C 0.0033 0.0016 'International Tables Vol C Tables 4.2.6.8 and 6.1.1.4'
H H 0.0000 0.0000 'International Tables Vol C Tables 4.2.6.8 and 6.1.1.4'
N N 0.0061 0.0033 'International Tables Vol C Tables 4.2.6.8 and 6.1.1.4'
O O 0.0106 0.0060 'International Tables Vol C Tables 4.2.6.8 and 6.1.1.4'
Sm Sm -0.1638 3.4418 'International Tables Vol C Tables 4.2.6.8 and 6.1.1.4'

loop_
_geom_angle_atom_site_label_1
_geom_angle_atom_site_label_2
_geom_angle_atom_site_label_3
_geom_angle
_geom_angle_site_symmetry_1
_geom_angle_site_symmetry_3
O2 Sm1 O2 86.3(6) 4_656 .
O2 Sm1 O7 83.8(3) 4_656 .
O2 Sm1 O7 82.5(3) . .
O2 Sm1 O7 82.5(3) 4_656 4_656
O2 Sm1 O7 83.8(3) . 4_656
O7 Sm1 O7 161.1(4) . 4_656
O2 Sm1 O4 154.5(3) 4_656 8_656
O2 Sm1 O4 100.1(5) . 8_656
O7 Sm1 O4 72.8(3) . 8_656
O7 Sm1 O4 122.5(3) 4_656 8_656
O2 Sm1 O4 100.1(5) 4_656 5_455
O2 Sm1 O4 154.5(3) . 5_455
O7 Sm1 O4 122.5(3) . 5_455
O7 Sm1 O4 72.8(3) 4_656 5_455
O4 Sm1 O4 84.7(7) 8_656 5_455
O2 Sm1 O3 153.9(3) 4_656 8_656
O2 Sm1 O3 82.8(4) . 8_656
O7 Sm1 O3 118.0(3) . 8_656
O7 Sm1 O3 72.8(3) 4_656 8_656
O4 Sm1 O3 51.5(3) 8_656 8_656
O4 Sm1 O3 80.8(4) 5_455 8_656
O2 Sm1 O3 82.8(4) 4_656 5_455
O2 Sm1 O3 153.9(3) . 5_455
O7 Sm1 O3 72.8(3) . 5_455
O7 Sm1 O3 118.0(3) 4_656 5_455
O4 Sm1 O3 80.8(4) 8_656 5_455
O4 Sm1 O3 51.5(3) 5_455 5_455
O3 Sm1 O3 116.1(5) 8_656 5_455
O2 Sm1 C2 179.3(4) 4_656 8_656
O2 Sm1 C2 93.3(4) . 8_656
O7 Sm1 C2 95.6(3) . 8_656
O7 Sm1 C2 98.0(3) 4_656 8_656
O4 Sm1 C2 25.1(4) 8_656 8_656
O4 Sm1 C2 80.5(5) 5_455 8_656
O3 Sm1 C2 26.5(3) 8_656 8_656
O3 Sm1 C2 97.4(4) 5_455 8_656
O2 Sm1 C2 93.3(4) 4_656 5_455
O2 Sm1 C2 179.3(4) . 5_455
O7 Sm1 C2 98.0(3) . 5_455
O7 Sm1 C2 95.6(3) 4_656 5_455
O4 Sm1 C2 80.5(5) 8_656 5_455
O4 Sm1 C2 25.1(4) 5_455 5_455
O3 Sm1 C2 97.4(4) 8_656 5_455
O3 Sm1 C2 26.5(3) 5_455 5_455
C2 Sm1 C2 87.1(6) 8_656 5_455
O6 Sm2 O6 92.4(7) 3_556 .
O6 Sm2 O1 82.8(3) 3_556 3_556
O6 Sm2 O1 82.3(3) . 3_556
O6 Sm2 O1 82.3(3) 3_556 .
O6 Sm2 O1 82.8(3) . .
O1 Sm2 O1 158.4(4) 3_556 .
O6 Sm2 O8 90.8(5) 3_556 5_545
O6 Sm2 O8 154.1(3) . 5_545
O1 Sm2 O8 72.6(3) 3_556 5_545
O1 Sm2 O8 123.1(3) . 5_545
O6 Sm2 O8 154.1(3) 3_556 7_556
O6 Sm2 O8 90.8(5) . 7_556
O1 Sm2 O8 123.1(3) 3_556 7_556
O1 Sm2 O8 72.6(3) . 7_556
O8 Sm2 O8 97.4(8) 5_545 7_556
O6 Sm2 O9 155.9(4) 3_556 7_556
O6 Sm2 O9 86.3(5) . 7_556
O1 Sm2 O9 73.2(4) 3_556 7_556
O1 Sm2 O9 121.3(4) . 7_556
O8 Sm2 O9 80.5(5) 5_545 7_556
O8 Sm2 O9 50.0(4) 7_556 7_556
O6 Sm2 O9 86.3(5) 3_556 5_545
O6 Sm2 O9 155.9(4) . 5_545
O1 Sm2 O9 121.3(4) 3_556 5_545
O1 Sm2 O9 73.2(4) . 5_545
O8 Sm2 O9 50.0(4) 5_545 5_545
O8 Sm2 O9 80.5(5) 7_556 5_545
O9 Sm2 O9 104.5(6) 7_556 5_545
O6 Sm2 C10 178.4(4) 3_556 7_556
O6 Sm2 C10 87.8(5) . 7_556
O1 Sm2 C10 98.8(4) 3_556 7_556
O1 Sm2 C10 96.1(4) . 7_556
O8 Sm2 C10 89.7(5) 5_545 7_556
O8 Sm2 C10 24.3(4) 7_556 7_556
O9 Sm2 C10 25.7(4) 7_556 7_556
O9 Sm2 C10 92.9(4) 5_545 7_556
O6 Sm2 C10 87.8(5) 3_556 5_545
O6 Sm2 C10 178.4(4) . 5_545
O1 Sm2 C10 96.1(4) 3_556 5_545
O1 Sm2 C10 98.8(4) . 5_545
O8 Sm2 C10 24.3(4) 5_545 5_545
O8 Sm2 C10 89.7(5) 7_556 5_545
O9 Sm2 C10 92.9(4) 7_556 5_545
O9 Sm2 C10 25.7(4) 5_545 5_545
C10 Sm2 C10 92.1(7) 7_556 5_545
C1 O1 Sm2 138.5(8) . .
C1 O2 Sm1 160.7(10) . .
C2 O3 Sm1 93.0(8) . 5_545
C2 O4 Sm1 95.4(8) . 5_545
C7 O5 H5'A 106.4 . .
C7 O5 H5'B 101.4 . .
H5'A O5 H5'B 105.9 . .
C9 O6 Sm2 172.1(10) . .
C9 O7 Sm1 140.2(9) . .
C10 O8 Sm2 96.5(10) . 5_455
C10 O9 Sm2 92.3(10) . 5_455
C15 O10 H10A 107.1 . .
C15 O10 H10B 106.2 . .
H10A O10 H10B 106.7 . .
H1WB O1W H1WA 113.3 . .
H3WA O3W H3WA 0.0 . .
C18 N1 C17 112.9(2) . .
C18 N1 H1A 109.4 . .
C17 N1 H1A 108.9 . .
C18 N1 H1B 108.7 . .
C17 N1 H1B 108.9 . .
H1A N1 H1B 107.8 . .
O1 C1 O2 125.5(11) . .
O1 C1 C3 118.2(11) . .
O2 C1 C3 116.3(10) . .
O4 C2 O3 119.8(12) . .
O4 C2 C5 120.9(12) . .
O3 C2 C5 118.6(12) . .
O4 C2 Sm1 59.6(7) . 5_545
O3 C2 Sm1 60.5(6) . 5_545
C5 C2 Sm1 177.5(11) . 5_545
C8 C3 C4 119.5(13) . .
C8 C3 C1 119.7(11) . .
C4 C3 C1 120.5(12) . .
C5 C4 C3 120.0(15) . .
C5 C4 H4 120.0 . .
C3 C4 H4 120.0 . .
C4 C5 C6 120.3(13) . .
C4 C5 C2 120.8(12) . .
C6 C5 C2 118.9(12) . .
C7 C6 C5 120.6(14) . .
C7 C6 H6 119.7 . .
C5 C6 H6 119.6 . .
C6 C7 O5 116.8(15) . .
C6 C7 C8 119.1(15) . .
O5 C7 C8 121.2(14) . .
C3 C8 C7 119.5(13) . .
C3 C8 H8 120.3 . .
C7 C8 H8 120.3 . .
O6 C9 O7 123.5(12) . .
O6 C9 C11 118.0(11) . .
O7 C9 C11 118.4(11) . .
O8 C10 O9 121.1(16) . .
O8 C10 C13 120.5(15) . .
O9 C10 C13 117.8(14) . .
O8 C10 Sm2 59.1(8) . 5_455
O9 C10 Sm2 62.0(9) . 5_455
C13 C10 Sm2 169.8(12) . 5_455
C16 C11 C12 118.3(12) . .
C16 C11 C9 121.2(11) . .
C12 C11 C9 120.3(12) . .
C13 C12 C11 119.6(14) . .
C13 C12 H12 120.2 . .
C11 C12 H12 120.2 . .
C14 C13 C12 118.4(13) . .
C14 C13 C10 120.7(13) . .
C12 C13 C10 120.8(13) . .
C15 C14 C13 121.6(14) . .
C15 C14 H14 119.2 . .
C13 C14 H14 119.2 . .
C14 C15 C16 119.1(15) . .
C14 C15 O10 114.2(15) . .
C16 C15 O10 125.0(15) . .
C15 C16 C11 122.4(13) . .
C15 C16 H16 118.9 . .
C11 C16 H16 118.8 . .
N1 C17 H17A 109.0 . .
N1 C17 H17B 110.0 . .
H17A C17 H17B 109.5 . .
N1 C17 H17C 109.4 . .
H17A C17 H17C 109.5 . .
H17B C17 H17C 109.5 . .
N1 C18 H18A 109.3 . .
N1 C18 H18B 109.7 . .
H18A C18 H18B 109.5 . .
N1 C18 H18C 109.4 . .
H18A C18 H18C 109.5 . .
H18B C18 H18C 109.5 . .

loop_
_geom_bond_atom_site_label_1
_geom_bond_atom_site_label_2
_geom_bond_distance
_geom_bond_site_symmetry_2
Sm1 O2 2.333(9) 4_656
Sm1 O2 2.333(9) .
Sm1 O7 2.373(9) .
Sm1 O7 2.373(9) 4_656
Sm1 O4 2.519(10) 8_656
Sm1 O4 2.519(10) 5_455
Sm1 O3 2.535(9) 8_656
Sm1 O3 2.535(9) 5_455
Sm1 C2 2.908(13) 8_656
Sm1 C2 2.908(13) 5_455
Sm2 O6 2.278(10) 3_556
Sm2 O6 2.278(10) .
Sm2 O1 2.381(9) 3_556
Sm2 O1 2.381(9) .
Sm2 O8 2.481(11) 5_545
Sm2 O8 2.481(11) 7_556
Sm2 O9 2.538(13) 7_556
Sm2 O9 2.538(13) 5_545
Sm2 C10 2.872(15) 7_556
Sm2 C10 2.872(15) 5_545
O1 C1 1.242(15) .
O2 C1 1.261(16) .
O3 C2 1.300(15) .
O3 Sm1 2.535(9) 5_545
O4 C2 1.237(17) .
O4 Sm1 2.519(10) 5_545
O5 C7 1.41(2) .
O5 H5'A 0.8299 .
O5 H5'B 0.9598 .
O6 C9 1.263(16) .
O7 C9 1.292(16) .
O8 C10 1.191(18) .
O8 Sm2 2.481(11) 5_455
O9 C10 1.247(18) .
O9 Sm2 2.538(13) 5_455
O10 C15 1.42(2) .
O10 H10A 0.9598 .
O10 H10B 0.9600 .
O1W H1WB 0.8504 .
O1W H1WA 0.8499 .
O2W H2WC 0.7545 .
O3W H3WA 0.8500 .
O3W H3WA 0.8500 .
N1 C18 1.499(2) .
N1 C17 1.500(2) .
N1 H1A 0.7999 .
N1 H1B 0.9000 .
C1 C3 1.488(16) .
C2 C5 1.503(18) .
C2 Sm1 2.908(13) 5_545
C3 C8 1.392(18) .
C3 C4 1.399(17) .
C4 C5 1.36(2) .
C4 H4 0.9300 .
C5 C6 1.40(2) .
C6 C7 1.36(2) .
C6 H6 0.8499 .
C7 C8 1.42(2) .
C8 H8 0.9300 .
C9 C11 1.448(17) .
C10 C13 1.50(2) .
C10 Sm2 2.872(15) 5_455
C11 C16 1.379(18) .
C11 C12 1.414(16) .
C12 C13 1.414(19) .
C12 H12 0.9300 .
C13 C14 1.40(2) .
C14 C15 1.37(2) .
C14 H14 0.9300 .
C15 C16 1.37(2) .
C16 H16 0.8500 .
C17 H17A 0.7999 .
C17 H17B 0.9601 .
C17 H17C 0.9603 .
C18 H18A 0.8000 .
C18 H18B 0.9600 .
C18 H18C 0.8000 .
